data_2231380
loop_
_publ_author_name
'Liu, Dong-liang'
'Li, Chen'
'Yu, Guang-yan'
'Xiao, Tao'

_publ_section_title
;
 1-(4-Fluorophenyl)-2-(1<i>H</i>-imidazol-1-yl)ethanone
;
_journal_coeditor_code ZQ2112
_journal_issue 8
_journal_name_full 'Acta Crystallographica Section E'
_journal_page_first o2036
_journal_paper_doi 10.1107/S1600536811026432
_journal_volume 67
_journal_year 2011
_chemical_formula_iupac 'C11 H9 F N2 O'
_chemical_formula_moiety 'C11 H9 F N2 O'
_chemical_formula_sum 'C11 H9 F N2 O'
_chemical_formula_weight 204.20
_chemical_melting_point 423
_chemical_name_systematic
;
1-(4-Fluorophenyl)-2-(1<i>H</i>-imidazol-1-yl)ethanone
;
_space_group_IT_number 19
_symmetry_cell_setting orthorhombic
_symmetry_space_group_name_Hall 'P 2ac 2ab'
_symmetry_space_group_name_H-M 'P 21 21 21'
_atom_sites_solution_hydrogens geom
_atom_sites_solution_primary direct
_atom_sites_solution_secondary difmap
_audit_creation_method SHELXL-97
_cell_angle_alpha 90.00
_cell_angle_beta 90.00
_cell_angle_gamma 90.00
_cell_formula_units_Z 4
_cell_length_a 8.6730(17)
_cell_length_b 10.132(2)
_cell_length_c 11.088(2)
_cell_measurement_reflns_used 25
_cell_measurement_temperature 293(2)
_cell_measurement_theta_max 13
_cell_measurement_theta_min 9
_cell_volume 974.4(3)
_computing_cell_refinement 'CAD-4 EXPRESS (Enraf--Nonius, 1994)'
_computing_data_collection 'CAD-4 EXPRESS (Enraf--Nonius, 1994)'
_computing_data_reduction 'XCAD4 (Harms & Wocadlo,1995)'
_computing_molecular_graphics 'PLATON (Spek, 2009)'
_computing_publication_material 'SHELXTL (Sheldrick, 2008)'
_computing_structure_refinement 'SHELXL97 (Sheldrick, 2008)'
_computing_structure_solution 'SHELXS97 (Sheldrick, 2008)'
_diffrn_ambient_temperature 293(2)
_diffrn_measured_fraction_theta_full 0.999
_diffrn_measured_fraction_theta_max 0.999
_diffrn_measurement_device_type 'Enraf--Nonius CAD-4'
_diffrn_measurement_method \w/2\q
_diffrn_radiation_monochromator graphite
_diffrn_radiation_source 'fine-focus sealed tube'
_diffrn_radiation_type MoK\a
_diffrn_radiation_wavelength 0.71073
_diffrn_reflns_av_R_equivalents 0.0453
_diffrn_reflns_av_sigmaI/netI 0.0350
_diffrn_reflns_limit_h_max 10
_diffrn_reflns_limit_h_min 0
_diffrn_reflns_limit_k_max 12
_diffrn_reflns_limit_k_min -12
_diffrn_reflns_limit_l_max 13
_diffrn_reflns_limit_l_min -13
_diffrn_reflns_number 3790
_diffrn_reflns_theta_full 25.40
_diffrn_reflns_theta_max 25.40
_diffrn_reflns_theta_min 2.72
_diffrn_standards_decay_% 1
_diffrn_standards_interval_count 200
_diffrn_standards_interval_time 120
_diffrn_standards_number 3
_exptl_absorpt_coefficient_mu 0.105
_exptl_absorpt_correction_T_max 0.9896
_exptl_absorpt_correction_T_min 0.9692
_exptl_absorpt_correction_type psi-scan
_exptl_absorpt_process_details '(North <i>et al.</i>, 1968)'
_exptl_crystal_colour yellow
_exptl_crystal_density_diffrn 1.392
_exptl_crystal_density_method 'not measured'
_exptl_crystal_description block
_exptl_crystal_F_000 424
_exptl_crystal_size_max 0.30
_exptl_crystal_size_mid 0.20
_exptl_crystal_size_min 0.10
_refine_diff_density_max 0.096
_refine_diff_density_min -0.094
_refine_ls_extinction_coef 0.034(5)
_refine_ls_extinction_expression Fc^*^=kFc[1+0.001xFc^2^\l^3^/sin(2\q)]^-1/4^
_refine_ls_extinction_method 'SHELXL97 (Sheldrick, 2008)'
_refine_ls_goodness_of_fit_ref 1.005
_refine_ls_hydrogen_treatment constr
_refine_ls_matrix_type full
_refine_ls_number_parameters 137
_refine_ls_number_reflns 1052
_refine_ls_number_restraints 0
_refine_ls_restrained_S_all 1.005
_refine_ls_R_factor_all 0.0600
_refine_ls_R_factor_gt 0.0367
_refine_ls_shift/su_max 0.000
_refine_ls_shift/su_mean 0.000
_refine_ls_structure_factor_coef Fsqd
_refine_ls_weighting_details 'w=1/[\s^2^(Fo^2^)+(0.0484P)^2^] where P=(Fo^2^+2Fc^2^)/3'
_refine_ls_weighting_scheme calc
_refine_ls_wR_factor_gt 0.0821
_refine_ls_wR_factor_ref 0.0932
_reflns_number_gt 778
_reflns_number_total 1052
_reflns_threshold_expression I>2sigma(I)
_cod_data_source_file zq2112.cif
_cod_data_source_block I
_cod_database_code 2231380
_cod_database_fobs_code 2231380

loop_
_symmetry_equiv_pos_as_xyz
x,y,z
1/2-x,-y,1/2+z
1/2+x,1/2-y,-z
-x,1/2+y,1/2-z

loop_
_atom_site_type_symbol
_atom_site_label
_atom_site_fract_x
_atom_site_fract_y
_atom_site_fract_z
_atom_site_U_iso_or_equiv
_atom_site_adp_type
_atom_site_calc_flag
_atom_site_refinement_flags
_atom_site_occupancy
_atom_site_symmetry_multiplicity
F F 0.3432(3) 0.73232(18) 0.41347(18) 0.1052(8) Uani d . 1 1
O O 0.4019(3) 0.2049(2) 0.7042(2) 0.0838(8) Uani d . 1 1
N N1 0.1657(3) 0.0314(2) 0.6780(2) 0.0556(6) Uani d . 1 1
C C1 0.2015(4) 0.4109(3) 0.4913(3) 0.0657(9) Uani d . 1 1
H H1A 0.1223 0.3538 0.4695 0.079 Uiso calc R 1 1
C C2 0.2138(4) 0.5322(3) 0.4355(3) 0.0760(10) Uani d . 1 1
H H2A 0.1439 0.5574 0.3763 0.091 Uiso calc R 1 1
N N2 0.1233(3) -0.1189(3) 0.8187(3) 0.0798(9) Uani d . 1 1
C C3 0.3297(5) 0.6133(3) 0.4687(3) 0.0708(9) Uani d . 1 1
C C4 0.4345(4) 0.5823(3) 0.5561(3) 0.0671(9) Uani d . 1 1
H H4A 0.5123 0.6409 0.5776 0.081 Uiso calc R 1 1
C C5 0.4208(3) 0.4608(3) 0.6112(2) 0.0568(8) Uani d . 1 1
H H5A 0.4906 0.4372 0.6711 0.068 Uiso calc R 1 1
C C6 0.3053(3) 0.3735(2) 0.5794(2) 0.0496(7) Uani d . 1 1
C C7 0.3005(3) 0.2428(3) 0.6385(2) 0.0535(7) Uani d . 1 1
C C8 0.1625(3) 0.1556(3) 0.6133(3) 0.0623(8) Uani d . 1 1
H H8A 0.0694 0.2031 0.6351 0.075 Uiso calc R 1 1
H H8B 0.1579 0.1376 0.5275 0.075 Uiso calc R 1 1
C C9 0.2500(4) -0.0773(3) 0.6483(3) 0.0689(9) Uani d . 1 1
H H9A 0.3144 -0.0871 0.5818 0.083 Uiso calc R 1 1
C C10 0.2215(4) -0.1673(3) 0.7341(3) 0.0726(9) Uani d . 1 1
H H10A 0.2634 -0.2517 0.7355 0.087 Uiso calc R 1 1
C C11 0.0935(4) 0.0013(3) 0.7805(3) 0.0702(9) Uani d . 1 1
H H11A 0.0285 0.0594 0.8209 0.084 Uiso calc R 1 1

loop_
_atom_site_aniso_label
_atom_site_aniso_U_11
_atom_site_aniso_U_22
_atom_site_aniso_U_33
_atom_site_aniso_U_12
_atom_site_aniso_U_13
_atom_site_aniso_U_23
F 0.143(2) 0.0728(12) 0.1000(14) -0.0026(14) 0.0088(16) 0.0255(11)
O 0.0624(13) 0.0863(16) 0.1027(17) -0.0131(12) -0.0320(15) 0.0296(14)
N1 0.0520(14) 0.0485(13) 0.0663(15) 0.0000(12) -0.0001(13) -0.0063(12)
C1 0.064(2) 0.071(2) 0.0621(18) -0.0075(18) -0.0060(17) 0.0042(16)
C2 0.081(3) 0.077(2) 0.069(2) 0.006(2) -0.013(2) 0.0144(18)
N2 0.087(2) 0.0536(16) 0.099(2) -0.0046(15) 0.0121(19) 0.0027(15)
C3 0.092(3) 0.0574(18) 0.063(2) 0.004(2) 0.015(2) 0.0078(16)
C4 0.073(2) 0.0598(18) 0.0681(19) -0.0104(17) 0.009(2) -0.0072(16)
C5 0.0529(17) 0.0658(19) 0.0518(17) -0.0018(15) 0.0016(15) -0.0025(14)
C6 0.0467(16) 0.0559(16) 0.0463(15) 0.0017(14) 0.0002(13) -0.0028(12)
C7 0.0445(15) 0.0635(17) 0.0524(16) 0.0015(14) 0.0024(14) -0.0041(14)
C8 0.0580(18) 0.0609(18) 0.0681(19) -0.0017(15) -0.0059(17) -0.0028(15)
C9 0.0601(18) 0.0654(18) 0.081(2) 0.0062(17) 0.0065(18) -0.0114(18)
C10 0.066(2) 0.0521(17) 0.100(2) 0.0043(16) 0.001(2) -0.0078(19)
C11 0.0656(19) 0.064(2) 0.080(2) -0.0029(18) 0.0139(19) -0.0142(18)

loop_
_atom_type_symbol
_atom_type_description
_atom_type_scat_dispersion_real
_atom_type_scat_dispersion_imag
_atom_type_scat_source
C C 0.0033 0.0016 'International Tables Vol C Tables 4.2.6.8 and 6.1.1.4'
H H 0.0000 0.0000 'International Tables Vol C Tables 4.2.6.8 and 6.1.1.4'
N N 0.0061 0.0033 'International Tables Vol C Tables 4.2.6.8 and 6.1.1.4'
O O 0.0106 0.0060 'International Tables Vol C Tables 4.2.6.8 and 6.1.1.4'
F F 0.0171 0.0103 'International Tables Vol C Tables 4.2.6.8 and 6.1.1.4'

loop_
_geom_angle_atom_site_label_1
_geom_angle_atom_site_label_2
_geom_angle_atom_site_label_3
_geom_angle
C11 N1 C9 105.9(3)
C11 N1 C8 127.7(3)
C9 N1 C8 126.3(3)
C2 C1 C6 120.7(3)
C2 C1 H1A 119.6
C6 C1 H1A 119.6
C3 C2 C1 118.5(3)
C3 C2 H2A 120.7
C1 C2 H2A 120.7
C11 N2 C10 103.6(3)
C2 C3 F 118.8(3)
C2 C3 C4 123.3(3)
F C3 C4 117.9(3)
C3 C4 C5 117.6(3)
C3 C4 H4A 121.2
C5 C4 H4A 121.2
C4 C5 C6 121.4(3)
C4 C5 H5A 119.3
C6 C5 H5A 119.3
C1 C6 C5 118.5(3)
C1 C6 C7 122.7(3)
C5 C6 C7 118.7(3)
O C7 C6 122.2(3)
O C7 C8 120.2(3)
C6 C7 C8 117.6(3)
N1 C8 C7 113.6(2)
N1 C8 H8A 108.8
C7 C8 H8A 108.8
N1 C8 H8B 108.8
C7 C8 H8B 108.8
H8A C8 H8B 107.7
C10 C9 N1 106.2(3)
C10 C9 H9A 126.9
N1 C9 H9A 126.9
C9 C10 N2 111.1(3)
C9 C10 H10A 124.4
N2 C10 H10A 124.4
N2 C11 N1 113.2(3)
N2 C11 H11A 123.4
N1 C11 H11A 123.4

loop_
_geom_bond_atom_site_label_1
_geom_bond_atom_site_label_2
_geom_bond_distance
F C3 1.358(3)
O C7 1.205(3)
N1 C11 1.333(3)
N1 C9 1.363(3)
N1 C8 1.449(3)
C1 C2 1.380(4)
C1 C6 1.381(4)
C1 H1A 0.9300
C2 C3 1.350(5)
C2 H2A 0.9300
N2 C11 1.315(4)
N2 C10 1.359(4)
C3 C4 1.365(5)
C4 C5 1.379(4)
C4 H4A 0.9300
C5 C6 1.382(4)
C5 H5A 0.9300
C6 C7 1.478(4)
C7 C8 1.514(4)
C8 H8A 0.9700
C8 H8B 0.9700
C9 C10 1.341(4)
C9 H9A 0.9300
C10 H10A 0.9300
C11 H11A 0.9300

loop_
_geom_hbond_atom_site_label_D
_geom_hbond_atom_site_label_H
_geom_hbond_atom_site_label_A
_geom_hbond_site_symmetry_A
_geom_hbond_distance_DH
_geom_hbond_distance_HA
_geom_hbond_distance_DA
_geom_hbond_angle_DHA
_geom_hbond_publ_flag
C8 H8A N2 4_556 0.97 2.51 3.454(4) 164 yes

loop_
_geom_torsion_atom_site_label_1
_geom_torsion_atom_site_label_2
_geom_torsion_atom_site_label_3
_geom_torsion_atom_site_label_4
_geom_torsion
C6 C1 C2 C3 0.0(5)
C1 C2 C3 F 179.5(3)
C1 C2 C3 C4 -0.9(6)
C2 C3 C4 C5 0.8(5)
F C3 C4 C5 -179.5(3)
C3 C4 C5 C6 0.0(4)
C2 C1 C6 C5 0.8(4)
C2 C1 C6 C7 -177.6(3)
C4 C5 C6 C1 -0.8(4)
C4 C5 C6 C7 177.6(3)
C1 C6 C7 O 170.8(3)
C5 C6 C7 O -7.6(4)
C1 C6 C7 C8 -8.9(4)
C5 C6 C7 C8 172.8(2)
C11 N1 C8 C7 98.2(3)
C9 N1 C8 C7 -78.6(4)
O C7 C8 N1 2.1(4)
C6 C7 C8 N1 -178.2(2)
C11 N1 C9 C10 0.9(3)
C8 N1 C9 C10 178.3(3)
N1 C9 C10 N2 -0.9(4)
C11 N2 C10 C9 0.5(4)
C10 N2 C11 N1 0.1(4)
C9 N1 C11 N2 -0.6(4)
C8 N1 C11 N2 -177.9(3)

loop_
_cod_related_entry_id
_cod_related_entry_database
_cod_related_entry_code
1 ChemSpider 4324484
